data_2017677
loop_
_publ_author_name
'D\'iaz, Yurina'
'Quiroga, Jairo'
'Cobo, Justo'
'Glidewell, Christopher'

_publ_section_title
;
 Two similarly substituted
 benzo[<i>h</i>]pyrazolo[3,4-<i>b</i>]quinoline-5,6(10<i>H</i>)-diones:
 supramolecular structures in two and three dimensions
;
_journal_coeditor_code GZ3177
_journal_issue 6
_journal_name_full 'Acta Crystallographica Section C'
_journal_page_first o305
_journal_page_last o309
_journal_paper_doi 10.1107/S0108270110018500
_journal_volume 66
_journal_year 2010
_chemical_formula_iupac 'C27 H17 N3 O2'
_chemical_formula_moiety 'C27 H17 N3 O2'
_chemical_formula_sum 'C27 H17 N3 O2'
_chemical_formula_weight 415.44
_chemical_name_systematic
;
Benzo[<i>h</i>]pyrazolo[3,4-<i>b</i>]quinoline-5,6(10<i>H</i>)-dione
;
_space_group_IT_number 14
_symmetry_cell_setting monoclinic
_symmetry_space_group_name_Hall '-P 2ybc'
_symmetry_space_group_name_H-M 'P 1 21/c 1'
_atom_sites_solution_hydrogens geom
_atom_sites_solution_primary direct
_atom_sites_solution_secondary difmap
_cell_angle_alpha 90.00
_cell_angle_beta 105.00(4)
_cell_angle_gamma 90.00
_cell_formula_units_Z 4
_cell_length_a 15.436(5)
_cell_length_b 13.622(7)
_cell_length_c 9.359(5)
_cell_measurement_reflns_used 4362
_cell_measurement_temperature 120(2)
_cell_measurement_theta_max 27.50
_cell_measurement_theta_min 2.70
_cell_volume 1900.9(16)
_computing_cell_refinement 'DIRAX/LSQ (Duisenberg <i>et al.</i>,  2000)'
_computing_data_collection 'COLLECT (Nonius, 1999)'
_computing_data_reduction 'EVALCCD (Duisenberg <i>et al.</i>,  2003)'
_computing_molecular_graphics 'PLATON (Spek, 2009)'
_computing_publication_material
;
SHELXL97 (Sheldrick, 2008) and PLATON (Spek, 2009)
;
_computing_structure_refinement 'SHELXL97 (Sheldrick, 2008)'
_computing_structure_solution 'SHELXS97 (Sheldrick, 2008)'
_diffrn_ambient_temperature 120(2)
_diffrn_detector_area_resol_mean 9.091
_diffrn_measured_fraction_theta_full 0.999
_diffrn_measured_fraction_theta_max 0.999
_diffrn_measurement_device_type 'Bruker Nonius KappaCCD area-detector'
_diffrn_measurement_method '\f and \w'
_diffrn_radiation_monochromator graphite
_diffrn_radiation_source 'Bruker Nonius FR591 rotating anode'
_diffrn_radiation_type 'Mo K\a'
_diffrn_radiation_wavelength 0.71073
_diffrn_reflns_av_R_equivalents 0.0504
_diffrn_reflns_av_sigmaI/netI 0.0396
_diffrn_reflns_limit_h_max 18
_diffrn_reflns_limit_h_min -18
_diffrn_reflns_limit_k_max 16
_diffrn_reflns_limit_k_min -16
_diffrn_reflns_limit_l_max 11
_diffrn_reflns_limit_l_min -11
_diffrn_reflns_number 20384
_diffrn_reflns_theta_full 25.50
_diffrn_reflns_theta_max 25.50
_diffrn_reflns_theta_min 2.70
_diffrn_standards_decay_% 0
_diffrn_standards_interval_count 0
_diffrn_standards_interval_time 0
_diffrn_standards_number 0
_exptl_absorpt_coefficient_mu 0.094
_exptl_absorpt_correction_T_max 0.991
_exptl_absorpt_correction_T_min 0.956
_exptl_absorpt_correction_type multi-scan
_exptl_absorpt_process_details '(SADABS; Sheldrick, 2003)'
_exptl_crystal_colour orange
_exptl_crystal_density_diffrn 1.452
_exptl_crystal_density_method 'not measured'
_exptl_crystal_description needle
_exptl_crystal_F_000 864
_exptl_crystal_size_max 0.27
_exptl_crystal_size_mid 0.12
_exptl_crystal_size_min 0.10
_refine_diff_density_max 0.203
_refine_diff_density_min -0.238
_refine_ls_extinction_method none
_refine_ls_goodness_of_fit_ref 1.110
_refine_ls_hydrogen_treatment constr
_refine_ls_matrix_type full
_refine_ls_number_parameters 290
_refine_ls_number_reflns 3532
_refine_ls_number_restraints 0
_refine_ls_restrained_S_all 1.110
_refine_ls_R_factor_all 0.0762
_refine_ls_R_factor_gt 0.0485
_refine_ls_shift/su_max 0.001
_refine_ls_shift/su_mean 0.000
_refine_ls_structure_factor_coef Fsqd
_refine_ls_weighting_details 'w = 1/[\s^2^(Fo^2^)+(0.0389P)^2^+0.9212P] where P=(Fo^2^+2Fc^2^)/3'
_refine_ls_weighting_scheme calc
_refine_ls_wR_factor_gt 0.0956
_refine_ls_wR_factor_ref 0.1063
_reflns_number_gt 2660
_reflns_number_total 3532
_reflns_threshold_expression I>2\s(I)
_cod_data_source_file gz3177.cif
_cod_data_source_block I
_cod_original_sg_symbol_H-M 'P 21/c'
_cod_database_code 2017677
_cod_database_fobs_code 2017677

loop_
_symmetry_equiv_pos_as_xyz
'x, y, z'
'-x, y+1/2, -z+1/2'
'-x, -y, -z'
'x, -y-1/2, z-1/2'

loop_
_atom_site_type_symbol
_atom_site_label
_atom_site_fract_x
_atom_site_fract_y
_atom_site_fract_z
_atom_site_U_iso_or_equiv
_atom_site_adp_type
_atom_site_calc_flag
_atom_site_refinement_flags
_atom_site_occupancy
_atom_site_disorder_assembly
_atom_site_disorder_group
C C1 0.18866(13) 0.07396(14) 0.1177(2) 0.0224(5) Uani d . 1 . .
H H1 0.2344 0.0704 0.2078 0.027 Uiso calc R 1 . .
C C2 0.14831(13) -0.01084(15) 0.0535(2) 0.0243(5) Uani d . 1 . .
H H2 0.1659 -0.0722 0.1002 0.029 Uiso calc R 1 . .
C C3 0.08228(13) -0.00755(15) -0.0786(2) 0.0235(5) Uani d . 1 . .
H H3 0.0536 -0.0661 -0.1216 0.028 Uiso calc R 1 . .
C C4 0.05887(13) 0.08114(15) -0.1467(2) 0.0219(5) Uani d . 1 . .
H H4 0.0150 0.0837 -0.2389 0.026 Uiso calc R 1 . .
C C4a 0.09843(12) 0.16690(14) -0.0828(2) 0.0183(4) Uani d . 1 . .
C C5 0.07115(12) 0.26049(15) -0.1561(2) 0.0202(4) Uani d . 1 . .
C C6 0.10862(13) 0.35493(14) -0.0756(2) 0.0201(4) Uani d . 1 . .
C C6a 0.18043(12) 0.34854(14) 0.0626(2) 0.0167(4) Uani d . 1 . .
C C7 0.22149(12) 0.43295(14) 0.1325(2) 0.0179(4) Uani d . 1 . .
C C7a 0.28336(12) 0.41913(14) 0.2681(2) 0.0176(4) Uani d . 1 . .
C C8 0.33993(12) 0.48015(14) 0.3764(2) 0.0183(4) Uani d . 1 . .
N N9 0.38774(10) 0.42754(11) 0.48466(17) 0.0201(4) Uani d . 1 . .
N N10 0.36500(10) 0.33074(11) 0.45314(16) 0.0176(4) Uani d . 1 . .
C C10a 0.30141(12) 0.32368(14) 0.32175(19) 0.0166(4) Uani d . 1 . .
N N11 0.26435(10) 0.24204(11) 0.25631(16) 0.0171(4) Uani d . 1 . .
C C11a 0.20458(12) 0.25521(14) 0.1266(2) 0.0168(4) Uani d . 1 . .
C C11b 0.16368(12) 0.16430(14) 0.0532(2) 0.0181(4) Uani d . 1 . .
O O5 0.01937(9) 0.26745(10) -0.27699(15) 0.0292(4) Uani d . 1 . .
O O6 0.07557(10) 0.43118(10) -0.12861(16) 0.0330(4) Uani d . 1 . .
C C71 0.20660(12) 0.53259(13) 0.0665(2) 0.0170(4) Uani d . 1 . .
C C72 0.25772(13) 0.56324(14) -0.0264(2) 0.0228(5) Uani d . 1 . .
H H72 0.3005 0.5199 -0.0491 0.027 Uiso calc R 1 . .
C C73 0.24702(14) 0.65614(15) -0.0864(2) 0.0256(5) Uani d . 1 . .
H H73 0.2825 0.6767 -0.1500 0.031 Uiso calc R 1 . .
C C74 0.18520(13) 0.71907(15) -0.0543(2) 0.0252(5) Uani d . 1 . .
H H74 0.1770 0.7828 -0.0969 0.030 Uiso calc R 1 . .
C C75 0.13539(14) 0.68938(15) 0.0396(2) 0.0274(5) Uani d . 1 . .
H H75 0.0932 0.7332 0.0630 0.033 Uiso calc R 1 . .
C C76 0.14587(13) 0.59683(15) 0.1000(2) 0.0243(5) Uani d . 1 . .
H H76 0.1111 0.5771 0.1652 0.029 Uiso calc R 1 . .
C C81 0.34914(14) 0.58829(14) 0.3799(2) 0.0273(5) Uani d . 1 . .
H H81A 0.3028 0.6172 0.4212 0.041 Uiso calc R 1 . .
H H81B 0.3423 0.6129 0.2792 0.041 Uiso calc R 1 . .
H H81C 0.4085 0.6064 0.4416 0.041 Uiso calc R 1 . .
C C101 0.41376(12) 0.25805(14) 0.5484(2) 0.0183(4) Uani d . 1 . .
C C102 0.47052(13) 0.28651(15) 0.6822(2) 0.0228(5) Uani d . 1 . .
H H102 0.4743 0.3536 0.7106 0.027 Uiso calc R 1 . .
C C103 0.52150(13) 0.21724(16) 0.7738(2) 0.0270(5) Uani d . 1 . .
H H103 0.5611 0.2372 0.8647 0.032 Uiso calc R 1 . .
C C104 0.51585(13) 0.11986(16) 0.7355(2) 0.0263(5) Uani d . 1 . .
H H104 0.5514 0.0724 0.7989 0.032 Uiso calc R 1 . .
C C105 0.45781(13) 0.09189(15) 0.6037(2) 0.0254(5) Uani d . 1 . .
H H105 0.4525 0.0244 0.5776 0.030 Uiso calc R 1 . .
C C106 0.40722(13) 0.16023(15) 0.5090(2) 0.0226(5) Uani d . 1 . .
H H106 0.3683 0.1401 0.4176 0.027 Uiso calc R 1 . .

loop_
_atom_site_aniso_label
_atom_site_aniso_U_11
_atom_site_aniso_U_22
_atom_site_aniso_U_33
_atom_site_aniso_U_12
_atom_site_aniso_U_13
_atom_site_aniso_U_23
C1 0.0269(11) 0.0199(11) 0.0187(10) 0.0007(9) 0.0025(8) -0.0016(8)
C2 0.0320(11) 0.0170(11) 0.0241(11) 0.0000(9) 0.0078(9) -0.0018(9)
C3 0.0284(11) 0.0203(11) 0.0234(11) -0.0065(9) 0.0098(9) -0.0067(9)
C4 0.0221(10) 0.0256(12) 0.0182(10) -0.0031(9) 0.0056(8) -0.0040(9)
C4a 0.0190(10) 0.0212(11) 0.0153(10) -0.0022(8) 0.0057(8) -0.0018(8)
C5 0.0187(10) 0.0241(11) 0.0177(10) -0.0023(8) 0.0047(8) -0.0010(8)
C6 0.0219(10) 0.0184(11) 0.0196(10) -0.0006(8) 0.0047(8) 0.0035(8)
C6a 0.0170(9) 0.0179(11) 0.0151(9) -0.0007(8) 0.0039(8) 0.0006(8)
C7 0.0180(10) 0.0193(11) 0.0165(10) 0.0006(8) 0.0047(8) 0.0007(8)
C7a 0.0187(9) 0.0172(10) 0.0177(10) -0.0013(8) 0.0060(8) -0.0008(8)
C8 0.0200(10) 0.0172(10) 0.0167(10) 0.0003(8) 0.0032(8) -0.0003(8)
N9 0.0241(9) 0.0156(9) 0.0189(9) -0.0024(7) 0.0026(7) -0.0031(7)
N10 0.0215(8) 0.0143(9) 0.0149(8) -0.0007(7) 0.0006(7) -0.0008(7)
C10a 0.0174(9) 0.0174(10) 0.0139(9) -0.0004(8) 0.0023(8) 0.0015(8)
N11 0.0187(8) 0.0161(9) 0.0156(8) -0.0019(7) 0.0028(7) -0.0008(7)
C11a 0.0183(9) 0.0167(11) 0.0164(10) -0.0004(8) 0.0063(8) -0.0004(8)
C11b 0.0198(10) 0.0173(10) 0.0185(10) -0.0018(8) 0.0072(8) -0.0015(8)
O5 0.0310(8) 0.0292(9) 0.0209(8) -0.0027(7) -0.0050(6) 0.0008(6)
O6 0.0385(9) 0.0220(9) 0.0291(8) 0.0004(7) -0.0081(7) 0.0030(7)
C71 0.0197(9) 0.0146(10) 0.0137(9) -0.0038(8) -0.0011(8) -0.0001(8)
C72 0.0252(11) 0.0197(11) 0.0236(11) 0.0010(9) 0.0067(9) -0.0008(9)
C73 0.0309(11) 0.0209(11) 0.0272(11) -0.0021(9) 0.0117(9) 0.0048(9)
C74 0.0304(11) 0.0175(11) 0.0256(11) -0.0009(9) 0.0033(9) 0.0047(9)
C75 0.0294(11) 0.0227(12) 0.0302(12) 0.0059(9) 0.0078(9) 0.0030(9)
C76 0.0281(11) 0.0242(12) 0.0223(11) 0.0020(9) 0.0095(9) 0.0041(9)
C81 0.0331(12) 0.0180(11) 0.0265(11) -0.0035(9) -0.0001(9) -0.0020(9)
C101 0.0176(9) 0.0204(11) 0.0171(10) 0.0000(8) 0.0052(8) 0.0023(8)
C102 0.0255(10) 0.0214(11) 0.0205(10) -0.0001(9) 0.0043(8) -0.0018(9)
C103 0.0254(11) 0.0342(13) 0.0177(11) 0.0021(10) -0.0010(9) 0.0012(9)
C104 0.0246(11) 0.0295(12) 0.0226(11) 0.0058(9) 0.0020(9) 0.0069(9)
C105 0.0290(11) 0.0199(11) 0.0270(11) 0.0018(9) 0.0068(9) 0.0033(9)
C106 0.0242(10) 0.0231(12) 0.0181(10) -0.0019(9) 0.0012(8) 0.0003(8)

loop_
_atom_type_symbol
_atom_type_description
_atom_type_scat_dispersion_real
_atom_type_scat_dispersion_imag
_atom_type_scat_source
C C 0.0033 0.0016 'International Tables Vol C Tables 4.2.6.8 and 6.1.1.4'
H H 0.0000 0.0000 'International Tables Vol C Tables 4.2.6.8 and 6.1.1.4'
N N 0.0061 0.0033 'International Tables Vol C Tables 4.2.6.8 and 6.1.1.4'
O O 0.0106 0.0060 'International Tables Vol C Tables 4.2.6.8 and 6.1.1.4'

loop_
_geom_angle_atom_site_label_1
_geom_angle_atom_site_label_2
_geom_angle_atom_site_label_3
_geom_angle_site_symmetry_1
_geom_angle_site_symmetry_3
_geom_angle
_geom_angle_publ_flag
C2 C1 C11b . . 120.93(18) ?
C2 C1 H1 . . 119.5 ?
C11b C1 H1 . . 119.5 ?
C1 C2 C3 . . 120.57(19) ?
C1 C2 H2 . . 119.7 ?
C3 C2 H2 . . 119.7 ?
C4 C3 C2 . . 119.24(18) ?
C4 C3 H3 . . 120.4 ?
C2 C3 H3 . . 120.4 ?
C3 C4 C4a . . 120.71(18) ?
C3 C4 H4 . . 119.6 ?
C4a C4 H4 . . 119.6 ?
C4 C4a C11b . . 120.30(18) ?
C4 C4a C5 . . 119.64(17) ?
C11b C4a C5 . . 120.05(17) ?
O5 C5 C4a . . 123.37(18) ?
O5 C5 C6 . . 118.06(18) ?
C4a C5 C6 . . 118.57(16) ?
O6 C6 C6a . . 123.70(18) ?
O6 C6 C5 . . 117.16(17) ?
C6a C6 C5 . . 119.12(16) ?
C7 C6a C11a . . 120.35(17) ?
C7 C6a C6 . . 120.80(17) ?
C11a C6a C6 . . 118.80(16) ?
C7a C7 C6a . . 116.06(17) ?
C7a C7 C71 . . 120.00(16) ?
C6a C7 C71 . . 123.82(16) ?
C7 C7a C10a . . 118.75(17) ?
C7 C7a C8 . . 136.21(18) ?
C10a C7a C8 . . 105.02(16) ?
N9 C8 C7a . . 110.65(17) ?
N9 C8 C81 . . 119.91(17) ?
C7a C8 C81 . . 129.44(17) ?
C8 N9 N10 . . 107.37(15) ?
C10a N10 N9 . . 110.17(14) ?
C10a N10 C101 . . 131.41(16) ?
N9 N10 C101 . . 118.13(15) ?
N11 C10a N10 . . 126.83(17) ?
N11 C10a C7a . . 126.38(16) ?
N10 C10a C7a . . 106.79(16) ?
C10a N11 C11a . . 114.95(16) ?
N11 C11a C6a . . 123.47(17) ?
N11 C11a C11b . . 115.00(16) ?
C6a C11a C11b . . 121.53(16) ?
C1 C11b C4a . . 118.19(17) ?
C1 C11b C11a . . 120.44(17) ?
C4a C11b C11a . . 121.37(17) ?
C76 C71 C72 . . 119.02(18) ?
C76 C71 C7 . . 121.80(18) ?
C72 C71 C7 . . 119.12(17) ?
C73 C72 C71 . . 120.42(19) ?
C73 C72 H72 . . 119.8 ?
C71 C72 H72 . . 119.8 ?
C74 C73 C72 . . 120.1(2) ?
C74 C73 H73 . . 119.9 ?
C72 C73 H73 . . 119.9 ?
C75 C74 C73 . . 119.56(19) ?
C75 C74 H74 . . 120.2 ?
C73 C74 H74 . . 120.2 ?
C74 C75 C76 . . 120.6(2) ?
C74 C75 H75 . . 119.7 ?
C76 C75 H75 . . 119.7 ?
C75 C76 C71 . . 120.24(19) ?
C75 C76 H76 . . 119.9 ?
C71 C76 H76 . . 119.9 ?
C8 C81 H81A . . 109.5 ?
C8 C81 H81B . . 109.5 ?
H81A C81 H81B . . 109.5 ?
C8 C81 H81C . . 109.5 ?
H81A C81 H81C . . 109.5 ?
H81B C81 H81C . . 109.5 ?
C106 C101 C102 . . 119.85(18) ?
C106 C101 N10 . . 121.21(17) ?
C102 C101 N10 . . 118.92(18) ?
C103 C102 C101 . . 119.8(2) ?
C103 C102 H102 . . 120.1 ?
C101 C102 H102 . . 120.1 ?
C104 C103 C102 . . 120.85(19) ?
C104 C103 H103 . . 119.6 ?
C102 C103 H103 . . 119.6 ?
C103 C104 C105 . . 118.97(19) ?
C103 C104 H104 . . 120.5 ?
C105 C104 H104 . . 120.5 ?
C104 C105 C106 . . 121.2(2) ?
C104 C105 H105 . . 119.4 ?
C106 C105 H105 . . 119.4 ?
C101 C106 C105 . . 119.32(19) ?
C101 C106 H106 . . 120.3 ?
C105 C106 H106 . . 120.3 ?

loop_
_geom_bond_atom_site_label_1
_geom_bond_atom_site_label_2
_geom_bond_site_symmetry_2
_geom_bond_distance
_geom_bond_publ_flag
C1 C2 . 1.375(3) ?
C1 C11b . 1.381(3) ?
C1 H1 . 0.9500 ?
C2 C3 . 1.385(3) ?
C2 H2 . 0.9500 ?
C3 C4 . 1.370(3) ?
C3 H3 . 0.9500 ?
C4 C4a . 1.381(3) ?
C4 H4 . 0.9500 ?
C4a C11b . 1.404(3) ?
C4a C5 . 1.457(3) ?
C5 O5 . 1.208(2) ?
C5 C6 . 1.527(3) ?
C6 O6 . 1.206(2) ?
C6 C6a . 1.472(3) ?
C6a C7 . 1.392(3) ?
C6a C11a . 1.414(3) ?
C7 C7a . 1.389(3) ?
C7 C71 . 1.485(3) ?
C7a C10a . 1.396(3) ?
C7a C8 . 1.423(3) ?
C8 N9 . 1.303(2) ?
C8 C81 . 1.479(3) ?
N9 N10 . 1.377(2) ?
N10 C10a . 1.364(2) ?
N10 C101 . 1.412(2) ?
C10a N11 . 1.326(2) ?
N11 C11a . 1.333(2) ?
C11a C11b . 1.476(3) ?
C71 C76 . 1.377(3) ?
C71 C72 . 1.381(3) ?
C72 C73 . 1.377(3) ?
C72 H72 . 0.9500 ?
C73 C74 . 1.373(3) ?
C73 H73 . 0.9500 ?
C74 C75 . 1.369(3) ?
C74 H74 . 0.9500 ?
C75 C76 . 1.374(3) ?
C75 H75 . 0.9500 ?
C76 H76 . 0.9500 ?
C81 H81A . 0.9800 ?
C81 H81B . 0.9800 ?
C81 H81C . 0.9800 ?
C101 C106 . 1.379(3) ?
C101 C102 . 1.385(3) ?
C102 C103 . 1.377(3) ?
C102 H102 . 0.9500 ?
C103 C104 . 1.371(3) ?
C103 H103 . 0.9500 ?
C104 C105 . 1.377(3) ?
C104 H104 . 0.9500 ?
C105 C106 . 1.380(3) ?
C105 H105 . 0.9500 ?
C106 H106 . 0.9500 ?

loop_
_geom_hbond_atom_site_label_D
_geom_hbond_atom_site_label_H
_geom_hbond_atom_site_label_A
_geom_hbond_site_symmetry_A
_geom_hbond_distance_DH
_geom_hbond_distance_HA
_geom_hbond_distance_DA
_geom_hbond_angle_DHA
_geom_hbond_publ_flag
C3 H3 O5 2_544 0.95 2.60 3.548(3) 176 no

loop_
_geom_torsion_atom_site_label_1
_geom_torsion_atom_site_label_2
_geom_torsion_atom_site_label_3
_geom_torsion_atom_site_label_4
_geom_torsion_site_symmetry_1
_geom_torsion_site_symmetry_2
_geom_torsion_site_symmetry_3
_geom_torsion_site_symmetry_4
_geom_torsion
_geom_torsion_publ_flag
C11b C1 C2 C3 . . . . 0.8(3) ?
C1 C2 C3 C4 . . . . 1.4(3) ?
C2 C3 C4 C4a . . . . -1.9(3) ?
C3 C4 C4a C11b . . . . 0.2(3) ?
C3 C4 C4a C5 . . . . -178.85(18) ?
C4 C4a C5 O5 . . . . -5.4(3) ?
C11b C4a C5 O5 . . . . 175.54(18) ?
C4 C4a C5 C6 . . . . 173.69(17) ?
C11b C4a C5 C6 . . . . -5.4(3) ?
O5 C5 C6 O6 . . . . 9.4(3) ?
C4a C5 C6 O6 . . . . -169.71(19) ?
O5 C5 C6 C6a . . . . -172.12(18) ?
C4a C5 C6 C6a . . . . 8.8(3) ?
O6 C6 C6a C7 . . . . -7.0(3) ?
C5 C6 C6a C7 . . . . 174.59(17) ?
O6 C6 C6a C11a . . . . 170.34(19) ?
C5 C6 C6a C11a . . . . -8.0(3) ?
C11a C6a C7 C7a . . . . -2.3(3) ?
C6 C6a C7 C7a . . . . 175.09(17) ?
C11a C6a C7 C71 . . . . 173.92(18) ?
C6 C6a C7 C71 . . . . -8.7(3) ?
C6a C7 C7a C10a . . . . 1.6(3) ?
C71 C7 C7a C10a . . . . -174.75(18) ?
C6a C7 C7a C8 . . . . -179.9(2) ?
C71 C7 C7a C8 . . . . 3.7(3) ?
C7 C7a C8 N9 . . . . -178.4(2) ?
C10a C7a C8 N9 . . . . 0.2(2) ?
C7 C7a C8 C81 . . . . 2.1(4) ?
C10a C7a C8 C81 . . . . -179.3(2) ?
C7a C8 N9 N10 . . . . -0.1(2) ?
C81 C8 N9 N10 . . . . 179.43(17) ?
C8 N9 N10 C10a . . . . 0.0(2) ?
C8 N9 N10 C101 . . . . 174.58(16) ?
N9 N10 C10a N11 . . . . 179.44(18) ?
C101 N10 C10a N11 . . . . 5.8(3) ?
N9 N10 C10a C7a . . . . 0.1(2) ?
C101 N10 C10a C7a . . . . -173.49(18) ?
C7 C7a C10a N11 . . . . -0.6(3) ?
C8 C7a C10a N11 . . . . -179.52(18) ?
C7 C7a C10a N10 . . . . 178.73(16) ?
C8 C7a C10a N10 . . . . -0.2(2) ?
N10 C10a N11 C11a . . . . -178.97(18) ?
C7a C10a N11 C11a . . . . 0.2(3) ?
C10a N11 C11a C6a . . . . -0.9(3) ?
C10a N11 C11a C11b . . . . 179.65(16) ?
C7 C6a C11a N11 . . . . 2.0(3) ?
C6 C6a C11a N11 . . . . -175.36(17) ?
C7 C6a C11a C11b . . . . -178.58(17) ?
C6 C6a C11a C11b . . . . 4.0(3) ?
C2 C1 C11b C4a . . . . -2.5(3) ?
C2 C1 C11b C11a . . . . 177.23(19) ?
C4 C4a C11b C1 . . . . 2.0(3) ?
C5 C4a C11b C1 . . . . -178.95(18) ?
C4 C4a C11b C11a . . . . -177.73(17) ?
C5 C4a C11b C11a . . . . 1.3(3) ?
N11 C11a C11b C1 . . . . -0.8(3) ?
C6a C11a C11b C1 . . . . 179.73(19) ?
N11 C11a C11b C4a . . . . 178.86(17) ?
C6a C11a C11b C4a . . . . -0.6(3) ?
C7a C7 C71 C76 . . . . -87.0(2) ?
C6a C7 C71 C76 . . . . 96.9(2) ?
C7a C7 C71 C72 . . . . 90.2(2) ?
C6a C7 C71 C72 . . . . -85.8(2) ?
C76 C71 C72 C73 . . . . -1.0(3) ?
C7 C71 C72 C73 . . . . -178.34(17) ?
C71 C72 C73 C74 . . . . -0.1(3) ?
C72 C73 C74 C75 . . . . 1.1(3) ?
C73 C74 C75 C76 . . . . -0.9(3) ?
C74 C75 C76 C71 . . . . -0.2(3) ?
C72 C71 C76 C75 . . . . 1.2(3) ?
C7 C71 C76 C75 . . . . 178.42(18) ?
C10a N10 C101 C106 . . . . 6.1(3) ?
N9 N10 C101 C106 . . . . -167.10(18) ?
C10a N10 C101 C102 . . . . -175.39(19) ?
N9 N10 C101 C102 . . . . 11.4(3) ?
C106 C101 C102 C103 . . . . 1.3(3) ?
N10 C101 C102 C103 . . . . -177.24(18) ?
C101 C102 C103 C104 . . . . -1.0(3) ?
C102 C103 C104 C105 . . . . -0.3(3) ?
C103 C104 C105 C106 . . . . 1.5(3) ?
C102 C101 C106 C105 . . . . -0.2(3) ?
N10 C101 C106 C105 . . . . 178.32(18) ?
C104 C105 C106 C101 . . . . -1.2(3) ?

loop_
_cod_related_entry_id
_cod_related_entry_database
_cod_related_entry_code
1 ChemSpider 24726665
